data_7129005
loop_
_publ_author_name
'You, Tingjie'
'Zeng, Si-Hao'
'Fan, Jianqiang'
'Wu, Liangliang'
'Kang, Fangyuan'
'Liu, Yungen'
'Che, Chi-Ming'

_publ_section_title
;
 A soluble iron(II)-phthalocyanine-catalyzed intramolecular
 C(sp<sup>3</sup>)-H amination with alkyl azides.
;
_journal_issue 82
_journal_name_full 'Chemical communications (Cambridge, England)'
_journal_page_first 10711
_journal_page_last 10714
_journal_paper_doi 10.1039/d1cc04573c
_journal_volume 57
_journal_year 2021
_chemical_absolute_configuration ad
_chemical_formula_moiety 'C16 H13 F6 N5 O'
_chemical_formula_sum 'C16 H13 F6 N5 O'
_chemical_formula_weight 405.31
_space_group_crystal_system triclinic
_space_group_IT_number 1
_space_group_name_Hall 'P 1'
_space_group_name_H-M_alt 'P 1'
_atom_sites_solution_hydrogens mixed
_atom_sites_solution_primary dual
_audit_creation_date 2019-08-14
_audit_creation_method
;
Olex2 1.2
(compiled 2018.05.29 svn.r3508 for OlexSys, GUI svn.r5506)
;
_audit_update_record
;
2021-08-09 deposited with the CCDC.	2021-09-14 downloaded from the CCDC.
;
_cell_angle_alpha 98.838(6)
_cell_angle_beta 91.269(6)
_cell_angle_gamma 93.319(6)
_cell_formula_units_Z 1
_cell_length_a 4.6849(8)
_cell_length_b 5.6677(10)
_cell_length_c 15.258(3)
_cell_measurement_reflns_used 4848
_cell_measurement_temperature 100
_cell_measurement_theta_max 27.55
_cell_measurement_theta_min 2.70
_cell_volume 399.46(13)
_computing_cell_refinement 'SAINT V8.38A (?, 2016)'
_computing_data_reduction 'SAINT V8.38A (?, 2016)'
_computing_molecular_graphics 'Olex2 (Dolomanov et al., 2009)'
_computing_publication_material 'Olex2 (Dolomanov et al., 2009)'
_computing_structure_refinement 'ShelXL (Sheldrick, 2015)'
_computing_structure_solution 'ShelXT (Sheldrick, 2015)'
_diffrn_ambient_temperature 100.01
_diffrn_detector 'Bruker PHOTON 100 area detector'
_diffrn_detector_area_resol_mean 7.9
_diffrn_detector_type 'CMOS area detector'
_diffrn_measured_fraction_theta_full 0.999
_diffrn_measured_fraction_theta_max 0.998
_diffrn_measurement_device 'three-circle diffractometer'
_diffrn_measurement_device_type 'BrukerD8 venture microsource'
_diffrn_measurement_method '\w and \f scans'
_diffrn_radiation_monochromator 'mirror optics'
_diffrn_radiation_probe x-ray
_diffrn_radiation_type MoK\a
_diffrn_radiation_wavelength 0.71073
_diffrn_reflns_av_R_equivalents 0.0598
_diffrn_reflns_av_unetI/netI 0.0752
_diffrn_reflns_Laue_measured_fraction_full 0.999
_diffrn_reflns_Laue_measured_fraction_max 0.998
_diffrn_reflns_limit_h_max 5
_diffrn_reflns_limit_h_min -6
_diffrn_reflns_limit_k_max 7
_diffrn_reflns_limit_k_min -7
_diffrn_reflns_limit_l_max 19
_diffrn_reflns_limit_l_min -19
_diffrn_reflns_number 6666
_diffrn_reflns_point_group_measured_fraction_full 0.956
_diffrn_reflns_point_group_measured_fraction_max 0.937
_diffrn_reflns_theta_full 25.242
_diffrn_reflns_theta_max 27.560
_diffrn_reflns_theta_min 2.703
_diffrn_source 'microfocus sealed X-ray tube'
_diffrn_source_type 'Incoatec I\ms'
_diffrn_standards_number 0
_exptl_absorpt_coefficient_mu 0.158
_exptl_absorpt_correction_T_max 0.7456
_exptl_absorpt_correction_T_min 0.5257
_exptl_absorpt_correction_type multi-scan
_exptl_absorpt_process_details
'SADABS-2016/2 (Bruker,2016/2) was used for absorption correction. wR2(int) was 0.1568 before and 0.0786 after correction. The Ratio of minimum to maximum transmission is 0.7051. The \l/2 correction factor is Not present.'
_exptl_crystal_colour colourless
_exptl_crystal_colour_primary colourless
_exptl_crystal_density_diffrn 1.685
_exptl_crystal_description block
_exptl_crystal_F_000 206
_exptl_crystal_size_max 0.28
_exptl_crystal_size_mid 0.28
_exptl_crystal_size_min 0.24
_refine_diff_density_max 0.220
_refine_diff_density_min -0.202
_refine_diff_density_rms 0.052
_refine_ls_abs_structure_details
;
 Flack x determined using 1279 quotients [(I+)-(I-)]/[(I+)+(I-)]
 (Parsons, Flack and Wagner, Acta Cryst. B69 (2013) 249-259).
;
_refine_ls_abs_structure_Flack -0.3(5)
_refine_ls_extinction_method none
_refine_ls_goodness_of_fit_ref 1.030
_refine_ls_hydrogen_treatment constr
_refine_ls_matrix_type full
_refine_ls_number_parameters 253
_refine_ls_number_reflns 3455
_refine_ls_number_restraints 3
_refine_ls_restrained_S_all 1.030
_refine_ls_R_factor_all 0.0490
_refine_ls_R_factor_gt 0.0377
_refine_ls_shift/su_max 0.000
_refine_ls_shift/su_mean 0.000
_refine_ls_structure_factor_coef Fsqd
_refine_ls_weighting_details 'w=1/[\s^2^(Fo^2^)+(0.0273P)^2^+0.0730P] where P=(Fo^2^+2Fc^2^)/3'
_refine_ls_weighting_scheme calc
_refine_ls_wR_factor_gt 0.0906
_refine_ls_wR_factor_ref 0.0949
_reflns_Friedel_coverage 0.879
_reflns_Friedel_fraction_full 0.914
_reflns_Friedel_fraction_max 0.877
_reflns_number_gt 3100
_reflns_number_total 3455
_reflns_threshold_expression 'I > 2\s(I)'
_cod_data_source_file d1cc04573c2.cif
_cod_data_source_block cxy0884_0m
_cod_depositor_comments 'Adding full bibliography for 7129004--7129005.cif.'
_cod_original_cell_volume 399.46(12)
_cod_database_code 7129005
_shelx_shelxl_version_number 2018/3
_shelx_space_group_comment
;
The symmetry employed for this shelxl refinement is uniquely defined
by the following loop, which should always be used as a source of
symmetry information in preference to the above space-group names.
They are only intended as comments.
;
_shelx_estimated_absorpt_t_max 0.963
_shelx_estimated_absorpt_t_min 0.957
_olex2_refinement_description
;
1. Fixed Uiso
 At 1.2 times of:
  All C(H) groups, All C(H,H) groups, All N(H) groups
2.a Riding coordinates:
 N1(H1)
2.b Ternary CH refined with riding coordinates:
 C6(H6), C7(H7)
2.c Secondary CH2 refined with riding coordinates:
 C5(H5A,H5B), C14(H14A,H14B), C17(H17A,H17B), C18(H18A,H18B)
2.d Aromatic/amide H refined with riding coordinates:
 C3(H3), C15(H15)
;
_olex2_submission_special_instructions 'No special instructions were received'

loop_
_space_group_symop_operation_xyz
'x, y, z'

loop_
_atom_site_label
_atom_site_type_symbol
_atom_site_fract_x
_atom_site_fract_y
_atom_site_fract_z
_atom_site_U_iso_or_equiv
_atom_site_adp_type
_atom_site_occupancy
_atom_site_site_symmetry_order
_atom_site_calc_flag
_atom_site_refinement_flags_posn
_atom_site_refinement_flags_adp
_atom_site_refinement_flags_occupancy
_atom_site_disorder_assembly
_atom_site_disorder_group
F1 F 0.7430(5) 0.7246(4) 0.96953(14) 0.0378(6) Uani 1 1 d . . . . .
F2 F 0.1112(4) 0.8230(3) 0.73604(14) 0.0276(5) Uani 1 1 d . . . . .
F3 F 0.8858(5) 0.3033(4) 0.87886(14) 0.0323(5) Uani 1 1 d . . . . .
F4 F 0.1364(4) 0.1288(3) 0.03025(13) 0.0282(5) Uani 1 1 d . . . . .
F5 F 0.5659(4) 0.2868(4) 0.04890(13) 0.0296(5) Uani 1 1 d . . . . .
F6 F 0.2106(5) 0.5059(3) 0.07812(14) 0.0303(5) Uani 1 1 d . . . . .
O1 O 0.8651(5) 0.9349(4) 0.48972(15) 0.0180(5) Uani 1 1 d . . . . .
N1 N 0.3212(5) 0.3493(4) 0.47001(16) 0.0141(5) Uani 1 1 d . . . . .
H1 H 0.224611 0.196509 0.468214 0.017 Uiso 1 1 d R . . . .
N2 N 0.4738(5) 0.3722(4) 0.24242(16) 0.0137(5) Uani 1 1 d . . . . .
N3 N 0.6674(5) 0.5958(4) 0.40670(17) 0.0145(5) Uani 1 1 d . . . . .
N4 N 0.1623(6) 0.0635(4) 0.20328(18) 0.0192(6) Uani 1 1 d . . . . .
N5 N 0.2300(6) 0.0806(4) 0.29292(18) 0.0184(5) Uani 1 1 d . . . . .
C1 C 0.6188(8) 0.6451(6) 0.8896(2) 0.0253(7) Uani 1 1 d . . . . .
C2 C 0.6918(7) 0.4303(6) 0.8429(2) 0.0230(7) Uani 1 1 d . . . . .
C3 C 0.5705(7) 0.3445(6) 0.7606(2) 0.0194(6) Uani 1 1 d . . . . .
H3 H 0.623277 0.195895 0.729474 0.023 Uiso 1 1 calc R . . . .
C4 C 0.3702(7) 0.4740(5) 0.7222(2) 0.0164(6) Uani 1 1 d . . . . .
C5 C 0.2417(7) 0.3878(5) 0.6303(2) 0.0171(6) Uani 1 1 d . . . . .
H5A H 0.067982 0.474241 0.621817 0.021 Uiso 1 1 calc R . . . .
H5B H 0.184154 0.215146 0.624561 0.021 Uiso 1 1 calc R . . . .
C6 C 0.4533(6) 0.4280(5) 0.55844(19) 0.0139(6) Uani 1 1 d . . . . .
H6 H 0.625979 0.336060 0.565579 0.017 Uiso 1 1 calc R . . . .
C7 C 0.5419(6) 0.3504(5) 0.40506(19) 0.0128(5) Uani 1 1 d . . . . .
H7 H 0.694426 0.243584 0.418370 0.015 Uiso 1 1 calc R . . . .
C8 C 0.4148(6) 0.2650(5) 0.31401(19) 0.0132(6) Uani 1 1 d . . . . .
C9 C 0.3096(6) 0.2392(5) 0.1755(2) 0.0153(6) Uani 1 1 d . . . . .
C10 C 0.3049(7) 0.2902(6) 0.0821(2) 0.0196(6) Uani 1 1 d . . . . .
C13 C 0.7106(6) 0.7499(5) 0.48409(19) 0.0144(6) Uani 1 1 d . . . . .
C14 C 0.5443(7) 0.6923(5) 0.5626(2) 0.0157(6) Uani 1 1 d . . . . .
H14A H 0.371100 0.785000 0.567007 0.019 Uiso 1 1 calc R . . . .
H14B H 0.663084 0.745493 0.617334 0.019 Uiso 1 1 calc R . . . .
C15 C 0.4204(8) 0.7777(6) 0.8546(2) 0.0252(7) Uani 1 1 d . . . . .
H15 H 0.366214 0.924848 0.886595 0.030 Uiso 1 1 calc R . . . .
C16 C 0.3032(7) 0.6895(5) 0.7716(2) 0.0201(6) Uani 1 1 d . . . . .
C17 C 0.8389(7) 0.6264(5) 0.3303(2) 0.0166(6) Uani 1 1 d . . . . .
H17A H 0.986004 0.506845 0.323572 0.020 Uiso 1 1 calc R . . . .
H17B H 0.938104 0.787690 0.339973 0.020 Uiso 1 1 calc R . . . .
C18 C 0.6525(7) 0.5962(5) 0.2463(2) 0.0167(6) Uani 1 1 d . . . . .
H18A H 0.530304 0.733334 0.247324 0.020 Uiso 1 1 calc R . . . .
H18B H 0.773157 0.588634 0.193606 0.020 Uiso 1 1 calc R . . . .

loop_
_atom_site_aniso_label
_atom_site_aniso_U_11
_atom_site_aniso_U_22
_atom_site_aniso_U_33
_atom_site_aniso_U_23
_atom_site_aniso_U_13
_atom_site_aniso_U_12
F1 0.0519(14) 0.0416(12) 0.0165(10) 0.0018(9) -0.0081(9) -0.0160(11)
F2 0.0313(12) 0.0245(10) 0.0266(11) 0.0002(8) 0.0015(8) 0.0088(8)
F3 0.0315(12) 0.0422(12) 0.0253(11) 0.0138(9) -0.0062(9) 0.0004(10)
F4 0.0311(12) 0.0343(11) 0.0169(10) -0.0004(8) -0.0030(8) -0.0047(9)
F5 0.0219(11) 0.0493(13) 0.0190(10) 0.0086(9) 0.0088(8) 0.0020(9)
F6 0.0432(13) 0.0301(11) 0.0203(10) 0.0090(8) 0.0023(9) 0.0104(9)
O1 0.0188(12) 0.0127(9) 0.0216(11) 0.0023(8) -0.0020(9) -0.0040(8)
N1 0.0157(13) 0.0132(11) 0.0128(12) 0.0019(9) -0.0002(9) -0.0034(10)
N2 0.0138(12) 0.0140(11) 0.0135(12) 0.0020(9) 0.0014(9) 0.0021(10)
N3 0.0157(13) 0.0131(11) 0.0149(12) 0.0033(9) 0.0026(9) -0.0024(10)
N4 0.0214(15) 0.0184(12) 0.0163(13) -0.0004(10) 0.0010(10) -0.0024(11)
N5 0.0236(14) 0.0152(12) 0.0152(13) -0.0010(9) 0.0016(10) -0.0006(10)
C1 0.033(2) 0.0288(16) 0.0123(15) 0.0037(12) 0.0015(13) -0.0154(15)
C2 0.0254(18) 0.0265(16) 0.0178(16) 0.0088(12) -0.0004(13) -0.0059(14)
C3 0.0214(16) 0.0208(14) 0.0161(15) 0.0038(11) 0.0037(11) -0.0027(12)
C4 0.0176(15) 0.0178(14) 0.0133(14) 0.0025(11) 0.0030(11) -0.0060(12)
C5 0.0168(16) 0.0202(14) 0.0137(14) 0.0025(11) -0.0007(11) -0.0047(12)
C6 0.0144(15) 0.0138(13) 0.0130(13) 0.0019(10) -0.0001(11) -0.0029(11)
C7 0.0129(14) 0.0101(12) 0.0154(14) 0.0026(10) 0.0000(10) -0.0014(10)
C8 0.0136(15) 0.0133(12) 0.0132(13) 0.0025(10) 0.0037(10) 0.0017(11)
C9 0.0136(15) 0.0157(13) 0.0165(14) 0.0012(10) 0.0021(11) 0.0020(11)
C10 0.0203(16) 0.0247(15) 0.0132(14) 0.0007(11) 0.0029(11) 0.0018(13)
C13 0.0140(14) 0.0126(13) 0.0173(14) 0.0037(11) -0.0003(11) 0.0026(11)
C14 0.0174(15) 0.0142(13) 0.0145(14) 0.0010(11) -0.0031(11) -0.0017(12)
C15 0.034(2) 0.0199(15) 0.0197(16) -0.0012(12) 0.0058(14) -0.0056(14)
C16 0.0209(17) 0.0206(15) 0.0185(15) 0.0032(12) 0.0044(12) -0.0023(13)
C17 0.0156(15) 0.0160(13) 0.0172(14) 0.0010(11) 0.0045(11) -0.0036(11)
C18 0.0193(16) 0.0137(13) 0.0173(15) 0.0048(11) 0.0017(11) -0.0025(12)

loop_
_atom_type_symbol
_atom_type_description
_atom_type_scat_dispersion_real
_atom_type_scat_dispersion_imag
_atom_type_scat_source
C C 0.0033 0.0016 'International Tables Vol C Tables 4.2.6.8 and 6.1.1.4'
H H 0.0000 0.0000 'International Tables Vol C Tables 4.2.6.8 and 6.1.1.4'
F F 0.0171 0.0103 'International Tables Vol C Tables 4.2.6.8 and 6.1.1.4'
N N 0.0061 0.0033 'International Tables Vol C Tables 4.2.6.8 and 6.1.1.4'
O O 0.0106 0.0060 'International Tables Vol C Tables 4.2.6.8 and 6.1.1.4'

loop_
_geom_angle_atom_site_label_1
_geom_angle_atom_site_label_2
_geom_angle_atom_site_label_3
_geom_angle
_geom_angle_site_symmetry_1
_geom_angle_site_symmetry_3
_geom_angle_publ_flag
C6 N1 H1 109.5 . . ?
C7 N1 H1 112.9 . . ?
C7 N1 C6 108.5(2) . . ?
C8 N2 C9 103.7(2) . . ?
C8 N2 C18 124.0(2) . . ?
C9 N2 C18 131.9(2) . . ?
C13 N3 C7 121.4(2) . . ?
C13 N3 C17 120.2(2) . . ?
C17 N3 C7 114.1(2) . . ?
C9 N4 N5 106.2(2) . . ?
C8 N5 N4 107.3(2) . . ?
F1 C1 C2 119.5(3) . . ?
F1 C1 C15 120.1(3) . . ?
C15 C1 C2 120.4(3) . . ?
F3 C2 C1 119.2(3) . . ?
F3 C2 C3 119.8(3) . . ?
C3 C2 C1 121.0(3) . . ?
C2 C3 H3 119.7 . . ?
C2 C3 C4 120.5(3) . . ?
C4 C3 H3 119.7 . . ?
C3 C4 C5 121.5(3) . . ?
C16 C4 C3 116.5(3) . . ?
C16 C4 C5 121.9(3) . . ?
C4 C5 H5A 109.3 . . ?
C4 C5 H5B 109.3 . . ?
C4 C5 C6 111.5(3) . . ?
H5A C5 H5B 108.0 . . ?
C6 C5 H5A 109.3 . . ?
C6 C5 H5B 109.3 . . ?
N1 C6 C5 110.5(2) . . ?
N1 C6 H6 109.5 . . ?
N1 C6 C14 106.2(2) . . ?
C5 C6 H6 109.5 . . ?
C14 C6 C5 111.7(2) . . ?
C14 C6 H6 109.5 . . ?
N1 C7 N3 110.0(2) . . ?
N1 C7 H7 109.7 . . ?
N1 C7 C8 109.8(2) . . ?
N3 C7 H7 109.7 . . ?
N3 C7 C8 107.8(2) . . ?
C8 C7 H7 109.7 . . ?
N2 C8 C7 123.8(3) . . ?
N5 C8 N2 111.1(3) . . ?
N5 C8 C7 125.1(3) . . ?
N2 C9 C10 123.3(3) . . ?
N4 C9 N2 111.7(3) . . ?
N4 C9 C10 125.0(3) . . ?
F4 C10 F5 108.0(3) . . ?
F4 C10 F6 108.4(3) . . ?
F4 C10 C9 110.7(3) . . ?
F5 C10 C9 111.3(3) . . ?
F6 C10 F5 107.3(3) . . ?
F6 C10 C9 111.0(2) . . ?
O1 C13 N3 122.3(3) . . ?
O1 C13 C14 120.7(3) . . ?
N3 C13 C14 116.9(2) . . ?
C6 C14 H14A 108.7 . . ?
C6 C14 H14B 108.7 . . ?
C13 C14 C6 114.4(2) . . ?
C13 C14 H14A 108.7 . . ?
C13 C14 H14B 108.7 . . ?
H14A C14 H14B 107.6 . . ?
C1 C15 H15 121.2 . . ?
C1 C15 C16 117.6(3) . . ?
C16 C15 H15 121.2 . . ?
F2 C16 C4 118.4(3) . . ?
F2 C16 C15 117.7(3) . . ?
C15 C16 C4 123.9(3) . . ?
N3 C17 H17A 109.5 . . ?
N3 C17 H17B 109.5 . . ?
N3 C17 C18 110.8(2) . . ?
H17A C17 H17B 108.1 . . ?
C18 C17 H17A 109.5 . . ?
C18 C17 H17B 109.5 . . ?
N2 C18 C17 107.6(2) . . ?
N2 C18 H18A 110.2 . . ?
N2 C18 H18B 110.2 . . ?
C17 C18 H18A 110.2 . . ?
C17 C18 H18B 110.2 . . ?
H18A C18 H18B 108.5 . . ?

loop_
_geom_bond_atom_site_label_1
_geom_bond_atom_site_label_2
_geom_bond_distance
_geom_bond_site_symmetry_2
_geom_bond_publ_flag
F1 C1 1.341(4) . ?
F2 C16 1.363(4) . ?
F3 C2 1.349(4) . ?
F4 C10 1.324(4) . ?
F5 C10 1.334(4) . ?
F6 C10 1.333(4) . ?
O1 C13 1.230(4) . ?
N1 H1 0.9500 . ?
N1 C6 1.466(4) . ?
N1 C7 1.448(4) . ?
N2 C8 1.356(4) . ?
N2 C9 1.365(4) . ?
N2 C18 1.472(4) . ?
N3 C7 1.475(3) . ?
N3 C13 1.360(4) . ?
N3 C17 1.457(4) . ?
N4 N5 1.385(4) . ?
N4 C9 1.308(4) . ?
N5 C8 1.313(4) . ?
C1 C2 1.378(5) . ?
C1 C15 1.377(5) . ?
C2 C3 1.373(4) . ?
C3 H3 0.9500 . ?
C3 C4 1.396(4) . ?
C4 C5 1.511(4) . ?
C4 C16 1.389(4) . ?
C5 H5A 0.9900 . ?
C5 H5B 0.9900 . ?
C5 C6 1.528(4) . ?
C6 H6 1.0000 . ?
C6 C14 1.525(4) . ?
C7 H7 1.0000 . ?
C7 C8 1.497(4) . ?
C9 C10 1.497(4) . ?
C13 C14 1.510(4) . ?
C14 H14A 0.9900 . ?
C14 H14B 0.9900 . ?
C15 H15 0.9500 . ?
C15 C16 1.378(5) . ?
C17 H17A 0.9900 . ?
C17 H17B 0.9900 . ?
C17 C18 1.516(4) . ?
C18 H18A 0.9900 . ?
C18 H18B 0.9900 . ?

loop_
_geom_torsion_atom_site_label_1
_geom_torsion_atom_site_label_2
_geom_torsion_atom_site_label_3
_geom_torsion_atom_site_label_4
_geom_torsion
_geom_torsion_site_symmetry_1
_geom_torsion_site_symmetry_2
_geom_torsion_site_symmetry_3
_geom_torsion_site_symmetry_4
_geom_torsion_publ_flag
F1 C1 C2 F3 0.4(5) . . . . ?
F1 C1 C2 C3 -179.5(3) . . . . ?
F1 C1 C15 C16 178.9(3) . . . . ?
F3 C2 C3 C4 -179.8(3) . . . . ?
O1 C13 C14 C6 -158.8(3) . . . . ?
N1 C6 C14 C13 -49.0(3) . . . . ?
N1 C7 C8 N2 135.3(3) . . . . ?
N1 C7 C8 N5 -43.6(4) . . . . ?
N2 C9 C10 F4 177.6(3) . . . . ?
N2 C9 C10 F5 57.5(4) . . . . ?
N2 C9 C10 F6 -61.9(4) . . . . ?
N3 C7 C8 N2 15.4(4) . . . . ?
N3 C7 C8 N5 -163.5(3) . . . . ?
N3 C13 C14 C6 25.0(4) . . . . ?
N3 C17 C18 N2 -49.9(3) . . . . ?
N4 N5 C8 N2 0.0(3) . . . . ?
N4 N5 C8 C7 179.1(3) . . . . ?
N4 C9 C10 F4 -1.7(4) . . . . ?
N4 C9 C10 F5 -121.8(3) . . . . ?
N4 C9 C10 F6 118.8(3) . . . . ?
N5 N4 C9 N2 0.3(3) . . . . ?
N5 N4 C9 C10 179.7(3) . . . . ?
C1 C2 C3 C4 0.2(5) . . . . ?
C1 C15 C16 F2 -178.7(3) . . . . ?
C1 C15 C16 C4 1.1(5) . . . . ?
C2 C1 C15 C16 -1.0(5) . . . . ?
C2 C3 C4 C5 177.8(3) . . . . ?
C2 C3 C4 C16 -0.1(4) . . . . ?
C3 C4 C5 C6 -75.4(3) . . . . ?
C3 C4 C16 F2 179.2(3) . . . . ?
C3 C4 C16 C15 -0.5(4) . . . . ?
C4 C5 C6 N1 -178.4(2) . . . . ?
C4 C5 C6 C14 -60.4(3) . . . . ?
C5 C4 C16 F2 1.3(4) . . . . ?
C5 C4 C16 C15 -178.4(3) . . . . ?
C5 C6 C14 C13 -169.6(2) . . . . ?
C6 N1 C7 N3 -62.8(3) . . . . ?
C6 N1 C7 C8 178.6(2) . . . . ?
C7 N1 C6 C5 -169.9(2) . . . . ?
C7 N1 C6 C14 68.8(3) . . . . ?
C7 N3 C13 O1 164.9(3) . . . . ?
C7 N3 C13 C14 -18.9(4) . . . . ?
C7 N3 C17 C18 67.2(3) . . . . ?
C8 N2 C9 N4 -0.3(3) . . . . ?
C8 N2 C9 C10 -179.7(3) . . . . ?
C8 N2 C18 C17 21.3(4) . . . . ?
C9 N2 C8 N5 0.2(3) . . . . ?
C9 N2 C8 C7 -178.9(3) . . . . ?
C9 N2 C18 C17 -166.5(3) . . . . ?
C9 N4 N5 C8 -0.2(3) . . . . ?
C13 N3 C7 N1 37.6(4) . . . . ?
C13 N3 C7 C8 157.3(3) . . . . ?
C13 N3 C17 C18 -135.7(3) . . . . ?
C15 C1 C2 F3 -179.7(3) . . . . ?
C15 C1 C2 C3 0.4(5) . . . . ?
C16 C4 C5 C6 102.3(3) . . . . ?
C17 N3 C7 N1 -165.7(2) . . . . ?
C17 N3 C7 C8 -45.9(3) . . . . ?
C17 N3 C13 O1 9.5(4) . . . . ?
C17 N3 C13 C14 -174.3(2) . . . . ?
C18 N2 C8 N5 174.2(3) . . . . ?
C18 N2 C8 C7 -4.9(4) . . . . ?
C18 N2 C9 N4 -173.6(3) . . . . ?
C18 N2 C9 C10 7.0(5) . . . . ?
